data_4339310
loop_
_publ_author_name
'Natrajan, Louise S.'
'Timmins, Phillipa L.'
'Lunn, Matthew'
'Heath, Sarah L.'

_publ_section_title
;
 Luminescent dinuclear lanthanide complexes of 5-Me-HXTA.
;
_journal_issue 25
_journal_name_full 'Inorganic chemistry'
_journal_page_first 10877
_journal_page_last 10886
_journal_paper_doi 10.1021/ic701366f
_journal_volume 46
_journal_year 2007
_chemical_formula_sum 'C34 H48.25 Er2 N4 Na4 O24'
_chemical_formula_weight 1323.50
_chemical_name_common 'compound 7'
_chemical_name_systematic
; 
 ? 
;
_space_group_IT_number 15
_symmetry_cell_setting monoclinic
_symmetry_space_group_name_Hall '-C 2yc'
_symmetry_space_group_name_H-M 'C 1 2/c 1'
_atom_sites_solution_hydrogens geom
_atom_sites_solution_primary direct
_atom_sites_solution_secondary difmap
_audit_creation_method SHELXL-97
_cell_angle_alpha 90.00
_cell_angle_beta 98.688(2)
_cell_angle_gamma 90.00
_cell_formula_units_Z 8
_cell_length_a 21.0999(7)
_cell_length_b 20.5791(7)
_cell_length_c 25.8866(8)
_cell_measurement_reflns_used 8616
_cell_measurement_temperature 150(2)
_cell_measurement_theta_max 30.97
_cell_measurement_theta_min 2.75
_cell_volume 11111.4(6)
_computing_cell_refinement 'BRUKER AXS SMART'
_computing_data_collection 'BRUKER AXS SMART'
_computing_data_reduction 'BRUKER AXS SAINT'
_computing_molecular_graphics 'SHELXTL-97 (Sheldrick, 1997)'
_computing_publication_material 'SHELXTL-97 (Sheldrick, 1997)'
_computing_structure_refinement 'SHELXL-97 (Sheldrick, 1997)'
_computing_structure_solution 'SHELXS-97 (Sheldrick, 1990)'
_diffrn_ambient_temperature 150(2)
_diffrn_measured_fraction_theta_full 0.934
_diffrn_measured_fraction_theta_max 0.934
_diffrn_measurement_device_type 'Bruker AXS SMART CCD area detector'
_diffrn_measurement_method 'Omega Rotation with Narrow Frames'
_diffrn_radiation_monochromator 'Silicon 111'
_diffrn_radiation_source 'Daresbury SRS Station 9.8'
_diffrn_radiation_type Synchrotron
_diffrn_radiation_wavelength 0.67490
_diffrn_reflns_av_R_equivalents 0.0375
_diffrn_reflns_av_sigmaI/netI 0.0353
_diffrn_reflns_limit_h_max 31
_diffrn_reflns_limit_h_min -31
_diffrn_reflns_limit_k_max 30
_diffrn_reflns_limit_k_min -31
_diffrn_reflns_limit_l_max 39
_diffrn_reflns_limit_l_min -39
_diffrn_reflns_number 70700
_diffrn_reflns_theta_full 31.05
_diffrn_reflns_theta_max 31.05
_diffrn_reflns_theta_min 1.45
_exptl_absorpt_coefficient_mu 3.106
_exptl_absorpt_correction_T_max 0.9264
_exptl_absorpt_correction_T_min 0.5106
_exptl_absorpt_correction_type semi-empirical
_exptl_absorpt_process_details 'repeated and equivalent reflections'
_exptl_crystal_colour Pink
_exptl_crystal_density_diffrn 1.582
_exptl_crystal_density_method 'not measured'
_exptl_crystal_description Needle
_exptl_crystal_F_000 5218
_exptl_crystal_size_max 0.25
_exptl_crystal_size_mid 0.05
_exptl_crystal_size_min 0.03
_refine_diff_density_max 2.068
_refine_diff_density_min -1.350
_refine_diff_density_rms 0.136
_refine_ls_extinction_method none
_refine_ls_goodness_of_fit_ref 1.111
_refine_ls_hydrogen_treatment mixed
_refine_ls_matrix_type full
_refine_ls_number_parameters 614
_refine_ls_number_reflns 19436
_refine_ls_number_restraints 0
_refine_ls_restrained_S_all 1.111
_refine_ls_R_factor_all 0.0374
_refine_ls_R_factor_gt 0.0323
_refine_ls_shift/su_max 0.004
_refine_ls_shift/su_mean 0.000
_refine_ls_structure_factor_coef Fsqd
_refine_ls_weighting_details 'calc w=1/[\s^2^(Fo^2^)+(0.0335P)^2^+52.0481P] where P=(Fo^2^+2Fc^2^)/3'
_refine_ls_weighting_scheme calc
_refine_ls_wR_factor_gt 0.0884
_refine_ls_wR_factor_ref 0.0910
_reflns_number_gt 17041
_reflns_number_total 19436
_reflns_threshold_expression >2sigma(I)
_cod_data_source_file ic701366f-file001.cif
_cod_data_source_block squeezed1
_cod_depositor_comments
;
The following automatic conversions were performed:

'_symmetry_cell_setting' value 'Monoclinic' changed to 'monoclinic'
according to
/usr/data/users/saulius/automatic-downloads/retrospective/ACS/lib/dictionaries/cif_core.dic
dictionary named 'cif_core.dic' version 2.4.2 from 2011-04-26.

Automatic conversion script
Id: cif_fix_values 2281 2013-09-26 08:29:07Z andrius 
;
_cod_original_sg_symbol_H-M C2/c
_cod_database_code 4339310

loop_
_symmetry_equiv_pos_as_xyz
'x, y, z'
'-x, y, -z+1/2'
'x+1/2, y+1/2, z'
'-x+1/2, y+1/2, -z+1/2'
'-x, -y, -z'
'x, -y, z-1/2'
'-x+1/2, -y+1/2, -z'
'x+1/2, -y+1/2, z-1/2'

loop_
_atom_site_label
_atom_site_type_symbol
_atom_site_fract_x
_atom_site_fract_y
_atom_site_fract_z
_atom_site_U_iso_or_equiv
_atom_site_adp_type
_atom_site_occupancy
_atom_site_symmetry_multiplicity
_atom_site_calc_flag
_atom_site_refinement_flags
Er1 Er 0.206533(6) -0.349361(6) 0.198858(5) 0.01591(3) Uani 1 1 d .
Er2 Er 0.116613(6) -0.415187(6) 0.072851(5) 0.01607(3) Uani 1 1 d .
Na1 Na 0.17772(8) -0.49555(7) 0.28014(7) 0.0357(3) Uani 1 1 d .
Na2 Na 0.0000 -0.48235(13) 0.2500 0.0801(13) Uani 1 2 d S
Na3 Na 0.24847(8) -0.40177(7) -0.12677(6) 0.0307(3) Uani 1 1 d .
Na4 Na 0.04500(6) -0.61162(7) -0.11453(5) 0.0232(3) Uani 1 1 d .
Na5 Na 0.5000 -0.20610(12) 0.2500 0.0353(5) Uani 1 2 d S
O1 O 0.20124(10) -0.43249(10) 0.14005(8) 0.0167(4) Uani 1 1 d .
O2 O 0.25990(11) -0.43236(11) 0.24899(9) 0.0222(4) Uani 1 1 d .
O3 O 0.34698(14) -0.48917(15) 0.27948(13) 0.0438(8) Uani 1 1 d .
O4 O 0.24135(11) -0.25786(11) 0.15972(9) 0.0215(4) Uani 1 1 d .
O5 O 0.31756(11) -0.18736(11) 0.14815(9) 0.0237(4) Uani 1 1 d .
O7 O -0.00982(12) -0.54017(13) 0.15127(11) 0.0313(5) Uani 1 1 d .
O6 O 0.04499(11) -0.45720(11) 0.12494(9) 0.0231(4) Uani 1 1 d .
O8 O 0.08176(12) -0.47041(13) -0.00485(9) 0.0293(5) Uani 1 1 d .
O9 O 0.11254(17) -0.54457(15) -0.05919(10) 0.0440(8) Uani 1 1 d .
O10 O 0.12951(10) -0.32664(10) 0.12712(8) 0.0185(4) Uani 1 1 d .
O18 O -0.04504(12) -0.28999(14) 0.00191(11) 0.0331(6) Uani 1 1 d .
O17 O 0.01948(11) -0.35975(12) 0.05004(10) 0.0249(5) Uani 1 1 d .
O16 O 0.20914(11) -0.42105(12) 0.03494(9) 0.0232(4) Uani 1 1 d .
O15 O 0.25648(13) -0.41187(14) -0.03611(10) 0.0328(6) Uani 1 1 d .
O14 O 0.06099(12) -0.39819(12) 0.29895(10) 0.0276(5) Uani 1 1 d .
O13 O 0.13024(11) -0.40005(11) 0.24197(9) 0.0232(4) Uani 1 1 d .
O12 O 0.25613(12) -0.28964(11) 0.27112(9) 0.0236(4) Uani 1 1 d .
O11 O 0.28026(12) -0.18428(12) 0.28467(10) 0.0273(5) Uani 1 1 d .
N1 N 0.32465(12) -0.35456(13) 0.18984(11) 0.0203(5) Uani 1 1 d .
N2 N 0.12129(12) -0.53875(12) 0.08052(10) 0.0176(4) Uani 1 1 d .
N4 N 0.12249(13) -0.32808(14) 0.00423(10) 0.0210(5) Uani 1 1 d .
N3 N 0.13335(13) -0.26975(13) 0.23723(10) 0.0208(5) Uani 1 1 d .
C1 C 0.24718(14) -0.47679(14) 0.13599(11) 0.0174(5) Uani 1 1 d .
C2 C 0.31140(15) -0.45710(15) 0.13678(13) 0.0222(6) Uani 1 1 d .
C3 C 0.35834(16) -0.50394(18) 0.13353(18) 0.0336(8) Uani 1 1 d .
H3A H 0.4015 -0.4903 0.1346 0.040 Uiso 1 1 calc R
C4 C 0.34432(17) -0.56998(19) 0.12881(19) 0.0360(9) Uani 1 1 d .
C5 C 0.28048(16) -0.58848(16) 0.12684(15) 0.0258(6) Uani 1 1 d .
H5A H 0.2695 -0.6332 0.1231 0.031 Uiso 1 1 calc R
C6 C 0.23223(14) -0.54304(15) 0.13024(12) 0.0192(5) Uani 1 1 d .
C7 C 0.3957(2) -0.6205(2) 0.1247(3) 0.0603(16) Uani 1 1 d .
H7A H 0.3761 -0.6638 0.1215 0.090 Uiso 1 1 calc R
H7B H 0.4281 -0.6188 0.1560 0.090 Uiso 1 1 calc R
H7C H 0.4159 -0.6116 0.0937 0.090 Uiso 1 1 calc R
C8 C 0.32832(15) -0.38649(16) 0.13839(13) 0.0226(6) Uani 1 1 d .
H8A H 0.2990 -0.3636 0.1108 0.027 Uiso 1 1 calc R
H8B H 0.3724 -0.3816 0.1302 0.027 Uiso 1 1 calc R
C9 C 0.36103(16) -0.39205(17) 0.23320(14) 0.0272(7) Uani 1 1 d .
H9A H 0.3787 -0.3619 0.2615 0.033 Uiso 1 1 calc R
H9B H 0.3974 -0.4142 0.2206 0.033 Uiso 1 1 calc R
C10 C 0.35043(15) -0.28776(15) 0.18790(13) 0.0221(6) Uani 1 1 d .
H10A H 0.3868 -0.2880 0.1678 0.027 Uiso 1 1 calc R
H10B H 0.3667 -0.2729 0.2238 0.027 Uiso 1 1 calc R
C11 C 0.31927(17) -0.44230(17) 0.25475(14) 0.0268(7) Uani 1 1 d .
C12 C 0.29956(14) -0.24087(15) 0.16268(11) 0.0187(5) Uani 1 1 d .
C13 C 0.16408(14) -0.56457(15) 0.12766(12) 0.0187(5) Uani 1 1 d .
H13A H 0.1477 -0.5498 0.1596 0.022 Uiso 1 1 calc R
H13B H 0.1625 -0.6127 0.1270 0.022 Uiso 1 1 calc R
C14 C 0.13953(17) -0.56362(16) 0.03158(13) 0.0248(6) Uani 1 1 d .
H14A H 0.1258 -0.6095 0.0266 0.030 Uiso 1 1 calc R
H14B H 0.1867 -0.5620 0.0336 0.030 Uiso 1 1 calc R
C15 C 0.05519(14) -0.55930(15) 0.08514(13) 0.0212(6) Uani 1 1 d .
H15A H 0.0554 -0.6051 0.0968 0.025 Uiso 1 1 calc R
H15B H 0.0279 -0.5563 0.0506 0.025 Uiso 1 1 calc R
C16 C 0.10856(18) -0.52337(18) -0.01443(13) 0.0283(7) Uani 1 1 d .
C17 C 0.02790(14) -0.51689(15) 0.12368(13) 0.0212(6) Uani 1 1 d .
C18 C 0.11158(14) -0.26460(15) 0.11555(12) 0.0196(5) Uani 1 1 d .
C19 C 0.12377(15) -0.23613(15) 0.06834(13) 0.0216(6) Uani 1 1 d .
C20 C 0.10620(19) -0.17122(18) 0.05769(15) 0.0308(7) Uani 1 1 d .
H20A H 0.1143 -0.1523 0.0259 0.037 Uiso 1 1 calc R
C21 C 0.0772(2) -0.13351(17) 0.09233(17) 0.0349(8) Uani 1 1 d .
C22 C 0.06676(18) -0.16207(17) 0.13890(16) 0.0292(7) Uani 1 1 d .
H22A H 0.0481 -0.1370 0.1635 0.035 Uiso 1 1 calc R
C23 C 0.08310(15) -0.22693(15) 0.15055(13) 0.0218(6) Uani 1 1 d .
C24 C 0.0577(3) -0.0639(2) 0.0797(2) 0.0592(15) Uani 1 1 d .
H24A H 0.0384 -0.0454 0.1086 0.089 Uiso 1 1 calc R
H24B H 0.0264 -0.0627 0.0476 0.089 Uiso 1 1 calc R
H24C H 0.0955 -0.0384 0.0748 0.089 Uiso 1 1 calc R
C30 C 0.15906(15) -0.27230(15) 0.03176(12) 0.0216(6) Uani 1 1 d .
H25A H 0.1995 -0.2891 0.0516 0.026 Uiso 1 1 calc R
H25B H 0.1705 -0.2416 0.0052 0.026 Uiso 1 1 calc R
C32 C 0.05805(16) -0.30635(17) -0.02081(13) 0.0258(6) Uani 1 1 d .
H26A H 0.0464 -0.3296 -0.0544 0.031 Uiso 1 1 calc R
H26B H 0.0596 -0.2593 -0.0286 0.031 Uiso 1 1 calc R
C31 C 0.15999(17) -0.35377(17) -0.03471(12) 0.0248(6) Uani 1 1 d .
H27A H 0.1790 -0.3171 -0.0519 0.030 Uiso 1 1 calc R
H27B H 0.1312 -0.3778 -0.0619 0.030 Uiso 1 1 calc R
C34 C 0.00698(16) -0.31848(16) 0.01323(13) 0.0250(6) Uani 1 1 d .
C33 C 0.21300(16) -0.39872(16) -0.01001(12) 0.0229(6) Uani 1 1 d .
C25 C 0.07228(15) -0.25525(16) 0.20177(13) 0.0229(6) Uani 1 1 d .
H30A H 0.0466 -0.2244 0.2194 0.028 Uiso 1 1 calc R
H30B H 0.0472 -0.2958 0.1952 0.028 Uiso 1 1 calc R
C27 C 0.11620(17) -0.30070(16) 0.28483(13) 0.0243(6) Uani 1 1 d .
H31A H 0.0789 -0.2780 0.2956 0.029 Uiso 1 1 calc R
H31B H 0.1526 -0.2971 0.3137 0.029 Uiso 1 1 calc R
C26 C 0.17211(16) -0.21075(15) 0.25060(13) 0.0240(6) Uani 1 1 d .
H32A H 0.1542 -0.1858 0.2777 0.029 Uiso 1 1 calc R
H32B H 0.1705 -0.1829 0.2193 0.029 Uiso 1 1 calc R
C29 C 0.09999(15) -0.37114(15) 0.27461(12) 0.0216(6) Uani 1 1 d .
C28 C 0.24176(16) -0.22912(16) 0.27083(12) 0.0228(6) Uani 1 1 d .
O1W O 0.25117(13) -0.58102(12) 0.28262(11) 0.0300(5) Uani 1 1 d .
O2W O 0.1499(2) -0.5263(2) 0.36158(12) 0.0588(11) Uani 1 1 d .
O3W O 0.2916(3) -0.5057(2) -0.1281(2) 0.108(2) Uani 1 1 d .
O4W O 0.1088(2) -0.7021(2) -0.08932(14) 0.0704(13) Uani 1 1 d .
O5W O 0.44193(14) -0.15662(14) 0.17821(13) 0.0407(7) Uani 1 1 d .
O6W O 0.0819(12) -0.5490(8) 0.2561(8) 0.391(12) Uani 1 1 d .

loop_
_atom_site_aniso_label
_atom_site_aniso_U_11
_atom_site_aniso_U_22
_atom_site_aniso_U_33
_atom_site_aniso_U_23
_atom_site_aniso_U_13
_atom_site_aniso_U_12
Er1 0.01662(6) 0.01675(6) 0.01447(6) -0.00054(4) 0.00269(4) -0.00267(4)
Er2 0.01451(6) 0.01794(6) 0.01522(6) 0.00198(4) 0.00054(4) -0.00279(4)
Na1 0.0379(8) 0.0242(7) 0.0485(9) 0.0053(6) 0.0182(7) 0.0020(6)
Na2 0.0475(16) 0.0246(12) 0.148(4) 0.000 -0.050(2) 0.000
Na3 0.0391(8) 0.0320(7) 0.0223(7) 0.0010(5) 0.0086(6) 0.0083(6)
Na4 0.0229(6) 0.0261(6) 0.0213(6) -0.0040(5) 0.0053(5) 0.0000(5)
Na5 0.0286(10) 0.0387(12) 0.0373(12) 0.000 0.0008(9) 0.000
O1 0.0160(9) 0.0169(9) 0.0170(9) -0.0021(7) 0.0012(7) 0.0015(7)
O2 0.0242(11) 0.0203(10) 0.0212(10) 0.0042(8) 0.0003(8) -0.0017(8)
O3 0.0277(13) 0.0436(16) 0.0570(19) 0.0321(15) -0.0037(12) 0.0001(12)
O4 0.0191(10) 0.0216(10) 0.0234(10) 0.0044(8) 0.0020(8) -0.0038(8)
O5 0.0228(11) 0.0234(11) 0.0256(11) 0.0053(9) 0.0055(9) -0.0040(8)
O7 0.0271(12) 0.0325(13) 0.0368(14) 0.0108(11) 0.0129(10) -0.0033(10)
O6 0.0213(10) 0.0211(10) 0.0286(11) 0.0053(9) 0.0086(9) 0.0008(8)
O8 0.0311(13) 0.0320(13) 0.0215(11) 0.0045(9) -0.0068(9) -0.0108(10)
O9 0.073(2) 0.0426(16) 0.0165(11) -0.0080(11) 0.0083(12) -0.0280(15)
O10 0.0197(10) 0.0166(9) 0.0189(10) 0.0001(7) 0.0016(7) 0.0007(8)
O18 0.0246(12) 0.0381(14) 0.0348(14) 0.0111(11) -0.0015(10) 0.0061(10)
O17 0.0180(10) 0.0277(11) 0.0281(12) 0.0110(9) 0.0011(8) -0.0012(9)
O16 0.0228(11) 0.0307(12) 0.0164(10) 0.0027(8) 0.0044(8) -0.0021(9)
O15 0.0297(13) 0.0473(16) 0.0231(12) 0.0045(11) 0.0098(10) 0.0044(11)
O14 0.0317(13) 0.0276(12) 0.0264(12) -0.0012(9) 0.0134(10) -0.0096(10)
O13 0.0261(11) 0.0211(10) 0.0247(11) -0.0012(8) 0.0109(9) -0.0048(8)
O12 0.0290(12) 0.0203(10) 0.0205(10) -0.0022(8) 0.0006(8) -0.0042(9)
O11 0.0287(12) 0.0231(11) 0.0297(12) -0.0046(9) 0.0029(9) -0.0080(9)
N1 0.0174(11) 0.0186(11) 0.0233(12) 0.0021(9) -0.0017(9) -0.0040(9)
N2 0.0153(11) 0.0198(11) 0.0175(11) -0.0009(9) 0.0020(8) -0.0045(9)
N4 0.0200(12) 0.0248(12) 0.0177(11) 0.0024(9) 0.0012(9) -0.0035(10)
N3 0.0228(12) 0.0204(12) 0.0207(12) -0.0020(9) 0.0078(9) -0.0051(9)
C1 0.0157(12) 0.0186(12) 0.0175(12) 0.0000(10) 0.0013(9) 0.0009(10)
C2 0.0180(13) 0.0200(13) 0.0281(15) -0.0018(11) 0.0017(11) -0.0014(10)
C3 0.0142(14) 0.0277(17) 0.059(2) -0.0040(16) 0.0062(14) -0.0013(12)
C4 0.0170(15) 0.0273(17) 0.064(3) -0.0053(17) 0.0062(15) 0.0047(13)
C5 0.0195(14) 0.0185(13) 0.0397(18) -0.0037(12) 0.0052(12) 0.0003(11)
C6 0.0163(12) 0.0184(12) 0.0223(13) -0.0019(10) 0.0012(10) 0.0000(10)
C7 0.025(2) 0.033(2) 0.124(5) -0.007(3) 0.015(2) 0.0110(17)
C8 0.0202(14) 0.0221(14) 0.0257(15) -0.0003(11) 0.0043(11) -0.0031(11)
C9 0.0209(14) 0.0241(15) 0.0328(17) 0.0080(13) -0.0085(12) -0.0046(12)
C10 0.0183(13) 0.0216(14) 0.0251(14) 0.0007(11) -0.0009(11) -0.0060(11)
C11 0.0266(16) 0.0250(15) 0.0263(15) 0.0075(12) -0.0036(12) -0.0051(12)
C12 0.0203(13) 0.0194(13) 0.0166(12) -0.0005(10) 0.0039(10) -0.0024(10)
C13 0.0170(12) 0.0191(12) 0.0193(13) 0.0019(10) 0.0007(10) -0.0012(10)
C14 0.0299(16) 0.0248(15) 0.0204(14) -0.0062(11) 0.0065(12) -0.0076(12)
C15 0.0166(13) 0.0201(13) 0.0259(14) 0.0026(11) 0.0000(10) -0.0051(10)
C16 0.0360(18) 0.0297(16) 0.0186(14) -0.0050(12) 0.0025(12) -0.0180(14)
C17 0.0136(12) 0.0227(14) 0.0267(14) 0.0076(11) 0.0013(10) -0.0010(10)
C18 0.0164(12) 0.0187(13) 0.0235(14) 0.0006(10) 0.0020(10) -0.0013(10)
C19 0.0191(13) 0.0202(13) 0.0249(14) 0.0009(11) 0.0016(11) -0.0015(10)
C20 0.0357(19) 0.0246(16) 0.0323(18) 0.0088(13) 0.0057(14) -0.0026(14)
C21 0.040(2) 0.0186(15) 0.045(2) 0.0050(14) 0.0048(17) 0.0020(14)
C22 0.0286(17) 0.0212(15) 0.0390(19) -0.0010(13) 0.0091(14) 0.0044(12)
C23 0.0195(13) 0.0196(13) 0.0265(15) -0.0007(11) 0.0038(11) 0.0009(10)
C24 0.089(4) 0.027(2) 0.067(3) 0.012(2) 0.029(3) 0.019(2)
C30 0.0215(14) 0.0215(14) 0.0218(14) 0.0016(11) 0.0038(11) -0.0053(11)
C32 0.0229(15) 0.0295(16) 0.0234(15) 0.0080(12) -0.0017(11) -0.0035(12)
C31 0.0282(16) 0.0295(16) 0.0169(13) 0.0035(11) 0.0038(11) -0.0025(12)
C34 0.0225(14) 0.0236(14) 0.0267(15) 0.0049(12) -0.0036(11) -0.0029(11)
C33 0.0231(14) 0.0269(15) 0.0185(13) -0.0004(11) 0.0025(11) -0.0046(12)
C25 0.0206(14) 0.0219(14) 0.0275(15) -0.0033(12) 0.0078(11) -0.0019(11)
C27 0.0307(16) 0.0235(14) 0.0211(14) -0.0025(11) 0.0121(12) -0.0068(12)
C26 0.0260(15) 0.0193(13) 0.0273(15) -0.0045(11) 0.0062(12) -0.0064(11)
C29 0.0242(14) 0.0204(13) 0.0209(13) -0.0011(11) 0.0056(11) -0.0041(11)
C28 0.0301(16) 0.0217(14) 0.0170(13) -0.0025(11) 0.0048(11) -0.0057(12)
O1W 0.0336(13) 0.0262(12) 0.0321(13) 0.0026(10) 0.0109(11) 0.0012(10)
O2W 0.077(3) 0.074(2) 0.0260(14) 0.0027(15) 0.0091(15) 0.044(2)
O3W 0.181(6) 0.071(3) 0.092(4) 0.027(3) 0.083(4) 0.069(4)
O4W 0.112(4) 0.063(2) 0.0402(19) 0.0091(17) 0.023(2) 0.051(2)
O5W 0.0316(14) 0.0342(15) 0.0517(18) 0.0092(13) -0.0085(13) -0.0079(11)
O6W 0.57(3) 0.261(17) 0.37(2) -0.113(17) 0.16(2) 0.05(2)

loop_
_atom_type_symbol
_atom_type_description
_atom_type_scat_dispersion_real
_atom_type_scat_dispersion_imag
_atom_type_scat_source
C C 0.0033 0.0016 'International Tables Vol C Tables 4.2.6.8 and 6.1.1.4'
H H 0.0000 0.0000 'International Tables Vol C Tables 4.2.6.8 and 6.1.1.4'
N N 0.0061 0.0033 'International Tables Vol C Tables 4.2.6.8 and 6.1.1.4'
O O 0.0106 0.0060 'International Tables Vol C Tables 4.2.6.8 and 6.1.1.4'
Na Na 0.0362 0.0249 'International Tables Vol C Tables 4.2.6.8 and 6.1.1.4'
Er Er -0.2586 4.9576 'International Tables Vol C Tables 4.2.6.8 and 6.1.1.4'

loop_
_geom_angle_atom_site_label_1
_geom_angle_atom_site_label_2
_geom_angle_atom_site_label_3
_geom_angle
_geom_angle_site_symmetry_1
_geom_angle_site_symmetry_3
O1 Er1 O4 107.78(8) . .
O1 Er1 O10 70.10(7) . .
O4 Er1 O10 73.49(8) . .
O1 Er1 O2 78.04(8) . .
O4 Er1 O2 133.07(8) . .
O10 Er1 O2 144.46(8) . .
O1 Er1 O13 90.92(8) . .
O4 Er1 O13 149.36(8) . .
O10 Er1 O13 91.28(8) . .
O2 Er1 O13 73.54(8) . .
O1 Er1 O12 153.52(8) . .
O4 Er1 O12 77.86(8) . .
O10 Er1 O12 134.85(8) . .
O2 Er1 O12 79.64(8) . .
O13 Er1 O12 96.28(8) . .
O1 Er1 N1 81.78(8) . .
O4 Er1 N1 67.21(8) . .
O10 Er1 N1 120.84(8) . .
O2 Er1 N1 67.79(8) . .
O13 Er1 N1 141.33(8) . .
O12 Er1 N1 76.70(9) . .
O1 Er1 N3 140.28(8) . .
O4 Er1 N3 84.19(8) . .
O10 Er1 N3 77.92(8) . .
O2 Er1 N3 121.57(8) . .
O13 Er1 N3 66.43(8) . .
O12 Er1 N3 64.99(9) . .
N1 Er1 N3 136.24(8) . .
O1 Er1 Er2 35.46(5) . .
O4 Er1 Er2 93.74(6) . .
O10 Er1 Er2 34.97(5) . .
O2 Er1 Er2 110.88(6) . .
O13 Er1 Er2 87.70(6) . .
O12 Er1 Er2 169.46(6) . .
N1 Er1 Er2 106.14(6) . .
N3 Er1 Er2 108.20(6) . .
O1 Er1 Na1 77.20(6) . .
O4 Er1 Na1 169.50(6) . .
O10 Er1 Na1 117.01(6) . .
O2 Er1 Na1 37.80(6) . .
O13 Er1 Na1 36.63(6) . .
O12 Er1 Na1 93.62(6) . .
N1 Er1 Na1 105.11(6) . .
N3 Er1 Na1 97.86(6) . .
Er2 Er1 Na1 95.37(3) . .
O10 Er2 O16 105.75(8) . .
O10 Er2 O1 69.90(7) . .
O16 Er2 O1 73.01(8) . .
O10 Er2 O8 155.44(8) . .
O16 Er2 O8 77.60(9) . .
O1 Er2 O8 132.68(8) . .
O10 Er2 O6 88.15(8) . .
O16 Er2 O6 152.20(8) . .
O1 Er2 O6 90.12(8) . .
O8 Er2 O6 99.80(9) . .
O10 Er2 O17 77.62(8) . .
O16 Er2 O17 132.83(8) . .
O1 Er2 O17 143.84(8) . .
O8 Er2 O17 82.52(9) . .
O6 Er2 O17 73.04(8) . .
O10 Er2 N4 81.59(8) . .
O16 Er2 N4 66.87(9) . .
O1 Er2 N4 121.23(8) . .
O8 Er2 N4 77.46(9) . .
O6 Er2 N4 140.22(8) . .
O17 Er2 N4 67.24(8) . .
O10 Er2 N2 138.17(8) . .
O16 Er2 N2 87.47(8) . .
O1 Er2 N2 76.86(7) . .
O8 Er2 N2 65.46(8) . .
O6 Er2 N2 66.88(8) . .
O17 Er2 N2 121.82(8) . .
N4 Er2 N2 138.81(8) . .
O10 Er2 Er1 35.52(5) . .
O16 Er2 Er1 92.24(6) . .
O1 Er2 Er1 34.71(5) . .
O8 Er2 Er1 166.96(7) . .
O6 Er2 Er1 85.33(6) . .
O17 Er2 Er1 110.49(6) . .
N4 Er2 Er1 106.28(6) . .
N2 Er2 Er1 106.40(5) . .
O10 Er2 Na4 74.75(6) . 5_545
O16 Er2 Na4 170.23(6) . 5_545
O1 Er2 Na4 115.73(6) . 5_545
O8 Er2 Na4 97.89(7) . 5_545
O6 Er2 Na4 36.62(6) . 5_545
O17 Er2 Na4 37.42(6) . 5_545
N4 Er2 Na4 103.81(7) . 5_545
N2 Er2 Na4 98.61(6) . 5_545
Er1 Er2 Na4 93.36(2) . 5_545
O6W Na1 O1W 101.5(4) . .
O6W Na1 O13 89.2(5) . .
O1W Na1 O13 151.34(11) . .
O6W Na1 O2W 77.7(5) . .
O1W Na1 O2W 91.53(12) . .
O13 Na1 O2W 116.86(12) . .
O6W Na1 O2 144.8(5) . .
O1W Na1 O2 84.69(10) . .
O13 Na1 O2 71.95(9) . .
O2W Na1 O2 137.30(15) . .
O6W Na1 C29 86.8(5) . .
O1W Na1 C29 171.03(11) . .
O13 Na1 C29 23.45(8) . .
O2W Na1 C29 93.62(11) . .
O2 Na1 C29 86.55(9) . .
O6W Na1 Na3 99.7(5) . 6_546
O1W Na1 Na3 44.80(8) . 6_546
O13 Na1 Na3 159.32(9) . 6_546
O2W Na1 Na3 48.49(9) . 6_546
O2 Na1 Na3 108.33(8) . 6_546
C29 Na1 Na3 137.67(9) . 6_546
O6W Na1 Na2 33.2(4) . .
O1W Na1 Na2 134.67(10) . .
O13 Na1 Na2 59.99(8) . .
O2W Na1 Na2 80.12(10) . .
O2 Na1 Na2 130.20(9) . .
C29 Na1 Na2 53.70(8) . .
Na3 Na1 Na2 121.18(6) 6_546 .
O6W Na1 Er1 116.1(6) . .
O1W Na1 Er1 116.94(8) . .
O13 Na1 Er1 36.34(6) . .
O2W Na1 Er1 142.69(11) . .
O2 Na1 Er1 36.47(6) . .
C29 Na1 Er1 55.39(6) . .
Na3 Na1 Er1 143.65(6) 6_546 .
Na2 Na1 Er1 93.84(5) . .
O6W Na2 O6W 102.6(11) 2 .
O6W Na2 O14 93.4(5) 2 2
O6W Na2 O14 147.4(6) . 2
O6W Na2 O14 147.4(6) 2 .
O6W Na2 O14 93.4(5) . .
O14 Na2 O14 87.71(16) 2 .
O6W Na2 O7 73.7(5) 2 .
O6W Na2 O7 75.5(5) . .
O14 Na2 O7 82.23(8) 2 .
O14 Na2 O7 138.44(9) . .
O6W Na2 O7 75.5(5) 2 2
O6W Na2 O7 73.7(5) . 2
O14 Na2 O7 138.44(9) 2 2
O14 Na2 O7 82.23(8) . 2
O7 Na2 O7 129.67(14) . 2
O6W Na2 C29 86.7(6) 2 2
O6W Na2 C29 167.7(6) . 2
O14 Na2 C29 21.45(8) 2 2
O14 Na2 C29 82.55(11) . 2
O7 Na2 C29 99.86(8) . 2
O7 Na2 C29 117.00(8) 2 2
O6W Na2 C29 167.7(6) 2 .
O6W Na2 C29 86.7(6) . .
O14 Na2 C29 82.55(11) 2 .
O14 Na2 C29 21.45(8) . .
O7 Na2 C29 117.00(8) . .
O7 Na2 C29 99.86(8) 2 .
C29 Na2 C29 85.34(14) 2 .
O6W Na2 Na1 35.1(5) 2 2
O6W Na2 Na1 136.7(6) . 2
O14 Na2 Na1 59.97(7) 2 2
O14 Na2 Na1 127.28(9) . 2
O7 Na2 Na1 81.04(6) . 2
O7 Na2 Na1 95.37(6) 2 2
C29 Na2 Na1 51.73(7) 2 2
C29 Na2 Na1 136.61(10) . 2
O6W Na2 Na1 136.7(6) 2 .
O6W Na2 Na1 35.1(5) . .
O14 Na2 Na1 127.28(9) 2 .
O14 Na2 Na1 59.97(7) . .
O7 Na2 Na1 95.37(6) . .
O7 Na2 Na1 81.04(6) 2 .
C29 Na2 Na1 136.61(10) 2 .
C29 Na2 Na1 51.73(7) . .
Na1 Na2 Na1 171.63(9) 2 .
O6W Na2 Na4 116.5(5) 2 6_546
O6W Na2 Na4 99.2(5) . 6_546
O14 Na2 Na4 98.72(9) 2 6_546
O14 Na2 Na4 31.76(6) . 6_546
O7 Na2 Na4 169.53(6) . 6_546
O7 Na2 Na4 55.15(6) 2 6_546
C29 Na2 Na4 83.54(8) 2 6_546
C29 Na2 Na4 53.13(6) . 6_546
Na1 Na2 Na4 108.54(4) 2 6_546
Na1 Na2 Na4 75.69(4) . 6_546
O6W Na2 Na4 99.2(5) 2 5_545
O6W Na2 Na4 116.5(5) . 5_545
O14 Na2 Na4 31.76(6) 2 5_545
O14 Na2 Na4 98.72(9) . 5_545
O7 Na2 Na4 55.15(6) . 5_545
O7 Na2 Na4 169.53(6) 2 5_545
C29 Na2 Na4 53.13(6) 2 5_545
C29 Na2 Na4 83.54(8) . 5_545
Na1 Na2 Na4 75.69(4) 2 5_545
Na1 Na2 Na4 108.54(4) . 5_545
Na4 Na2 Na4 122.04(8) 6_546 5_545
O5 Na3 O3W 161.0(2) 7_545 .
O5 Na3 O15 105.05(11) 7_545 .
O3W Na3 O15 87.96(15) . .
O5 Na3 O1W 89.17(10) 7_545 6_545
O3W Na3 O1W 77.33(15) . 6_545
O15 Na3 O1W 165.29(12) . 6_545
O5 Na3 O2W 88.90(13) 7_545 6_545
O3W Na3 O2W 77.1(2) . 6_545
O15 Na3 O2W 90.07(11) . 6_545
O1W Na3 O2W 86.40(11) 6_545 6_545
O5 Na3 Na1 98.02(8) 7_545 6_545
O3W Na3 Na1 63.01(19) . 6_545
O15 Na3 Na1 128.17(10) . 6_545
O1W Na3 Na1 43.79(7) 6_545 6_545
O2W Na3 Na1 44.22(9) 6_545 6_545
O9 Na4 O14 112.26(11) . 6_545
O9 Na4 O4W 91.57(16) . .
O14 Na4 O4W 100.21(12) 6_545 .
O9 Na4 O6 97.04(12) . 5_545
O14 Na4 O6 93.99(10) 6_545 5_545
O4W Na4 O6 159.21(15) . 5_545
O9 Na4 O17 94.42(10) . 5_545
O14 Na4 O17 151.48(11) 6_545 5_545
O4W Na4 O17 88.46(13) . 5_545
O6 Na4 O17 72.08(9) 5_545 5_545
O9 Na4 C17 77.73(12) . 5_545
O14 Na4 C17 89.70(9) 6_545 5_545
O4W Na4 C17 167.63(13) . 5_545
O6 Na4 C17 23.07(8) 5_545 5_545
O17 Na4 C17 86.22(9) 5_545 5_545
O9 Na4 Er2 103.55(10) . 5_545
O14 Na4 Er2 122.18(8) 6_545 5_545
O4W Na4 Er2 123.07(13) . 5_545
O6 Na4 Er2 36.38(6) 5_545 5_545
O17 Na4 Er2 36.70(6) 5_545 5_545
C17 Na4 Er2 55.11(6) 5_545 5_545
O9 Na4 Na2 107.28(9) . 5_545
O14 Na4 Na2 32.97(7) 6_545 5_545
O4W Na4 Na2 133.10(10) . 5_545
O6 Na4 Na2 61.75(7) 5_545 5_545
O17 Na4 Na2 130.57(7) 5_545 5_545
C17 Na4 Na2 57.42(7) 5_545 5_545
Er2 Na4 Na2 94.31(3) 5_545 5_545
O5W Na5 O5W 127.52(18) . 2_655
C1 O1 Er1 126.62(17) . .
C1 O1 Er2 121.74(17) . .
Er1 O1 Er2 109.83(8) . .
C11 O2 Er1 125.1(2) . .
C11 O2 Na1 129.0(2) . .
Er1 O2 Na1 105.74(10) . .
C12 O4 Er1 124.6(2) . .
C12 O5 Na3 125.0(2) . 7_545
C17 O7 Na2 113.3(2) . .
C17 O6 Er2 123.0(2) . .
C17 O6 Na4 110.85(19) . 5_545
Er2 O6 Na4 107.00(9) . 5_545
C16 O8 Er2 119.7(2) . .
C16 O9 Na4 131.2(3) . .
C18 O10 Er2 127.71(18) . .
C18 O10 Er1 120.36(18) . .
Er2 O10 Er1 109.51(9) . .
C34 O17 Er2 126.0(2) . .
C34 O17 Na4 127.9(2) . 5_545
Er2 O17 Na4 105.88(9) . 5_545
C33 O16 Er2 123.1(2) . .
C33 O15 Na3 125.2(2) . .
C29 O14 Na4 130.9(2) . 6_546
C29 O14 Na2 113.5(2) . .
Na4 O14 Na2 115.27(10) 6_546 .
C29 O13 Er1 123.8(2) . .
C29 O13 Na1 109.5(2) . .
Er1 O13 Na1 107.02(10) . .
C28 O12 Er1 115.3(2) . .
C9 N1 C10 111.0(2) . .
C9 N1 C8 110.8(3) . .
C10 N1 C8 108.0(2) . .
C9 N1 Er1 110.9(2) . .
C10 N1 Er1 109.52(19) . .
C8 N1 Er1 106.47(17) . .
C14 N2 C15 110.0(2) . .
C14 N2 C13 111.9(2) . .
C15 N2 C13 107.0(2) . .
C14 N2 Er2 106.97(18) . .
C15 N2 Er2 105.39(18) . .
C13 N2 Er2 115.31(17) . .
C31 N4 C32 111.2(3) . .
C31 N4 C30 108.0(2) . .
C32 N4 C30 110.4(3) . .
C31 N4 Er2 108.28(19) . .
C32 N4 Er2 112.32(19) . .
C30 N4 Er2 106.46(17) . .
C26 N3 C27 110.8(3) . .
C26 N3 C25 112.0(3) . .
C27 N3 C25 107.5(2) . .
C26 N3 Er1 105.83(19) . .
C27 N3 Er1 106.63(19) . .
C25 N3 Er1 113.90(18) . .
O1 C1 C6 120.9(3) . .
O1 C1 C2 120.4(3) . .
C6 C1 C2 118.7(3) . .
C3 C2 C1 119.3(3) . .
C3 C2 C8 120.3(3) . .
C1 C2 C8 120.3(3) . .
C4 C3 C2 122.5(3) . .
C3 C4 C5 117.5(3) . .
C3 C4 C7 122.1(3) . .
C5 C4 C7 120.4(4) . .
C4 C5 C6 121.7(3) . .
C5 C6 C1 120.3(3) . .
C5 C6 C13 120.3(3) . .
C1 C6 C13 119.5(3) . .
C2 C8 N1 114.0(3) . .
N1 C9 C11 111.8(3) . .
N1 C10 C12 111.4(2) . .
O3 C11 O2 124.5(3) . .
O3 C11 C9 117.4(3) . .
O2 C11 C9 118.0(3) . .
O5 C12 O4 124.3(3) . .
O5 C12 C10 117.8(3) . .
O4 C12 C10 117.8(3) . .
C6 C13 N2 112.8(2) . .
N2 C14 C16 110.4(3) . .
N2 C15 C17 110.3(2) . .
O9 C16 O8 125.0(4) . .
O9 C16 C14 117.1(4) . .
O8 C16 C14 117.9(3) . .
O7 C17 O6 123.9(3) . .
O7 C17 C15 120.0(3) . .
O6 C17 C15 116.1(3) . .
O7 C17 Na4 91.1(2) . 5_545
O6 C17 Na4 46.08(15) . 5_545
C15 C17 Na4 133.7(2) . 5_545
O10 C18 C23 120.9(3) . .
O10 C18 C19 120.1(3) . .
C23 C18 C19 118.9(3) . .
C20 C19 C18 119.2(3) . .
C20 C19 C30 119.6(3) . .
C18 C19 C30 121.1(3) . .
C21 C20 C19 122.1(3) . .
C22 C21 C20 117.7(3) . .
C22 C21 C24 121.0(4) . .
C20 C21 C24 121.3(4) . .
C21 C22 C23 121.6(3) . .
C18 C23 C22 120.4(3) . .
C18 C23 C25 119.8(3) . .
C22 C23 C25 119.8(3) . .
C19 C30 N4 114.4(3) . .
N4 C32 C34 112.5(3) . .
N4 C31 C33 111.7(3) . .
O18 C34 O17 124.6(3) . .
O18 C34 C32 117.9(3) . .
O17 C34 C32 117.4(3) . .
O15 C33 O16 125.0(3) . .
O15 C33 C31 117.4(3) . .
O16 C33 C31 117.6(3) . .
N3 C25 C23 112.9(3) . .
N3 C27 C29 110.3(3) . .
N3 C26 C28 110.3(3) . .
O14 C29 O13 124.2(3) . .
O14 C29 C27 119.6(3) . .
O13 C29 C27 116.2(3) . .
O14 C29 Na1 89.6(2) . .
O13 C29 Na1 47.04(16) . .
C27 C29 Na1 134.3(2) . .
O14 C29 Na2 45.04(16) . .
O13 C29 Na2 85.03(18) . .
C27 C29 Na2 150.9(2) . .
Na1 C29 Na2 74.57(8) . .
O11 C28 O12 125.1(3) . .
O11 C28 C26 117.8(3) . .
O12 C28 C26 117.1(3) . .
Na1 O1W Na3 91.41(11) . 6_546
Na1 O2W Na3 87.29(12) . 6_546
Na2 O6W Na1 111.8(7) . .

loop_
_geom_bond_atom_site_label_1
_geom_bond_atom_site_label_2
_geom_bond_distance
_geom_bond_site_symmetry_2
Er1 O1 2.281(2) .
Er1 O4 2.310(2) .
Er1 O10 2.323(2) .
Er1 O2 2.330(2) .
Er1 O13 2.338(2) .
Er1 O12 2.348(2) .
Er1 N1 2.540(3) .
Er1 N3 2.553(3) .
Er1 Er2 3.7690(2) .
Er1 Na1 3.7728(15) .
Er2 O10 2.292(2) .
Er2 O16 2.317(2) .
Er2 O1 2.324(2) .
Er2 O8 2.330(2) .
Er2 O6 2.338(2) .
Er2 O17 2.342(2) .
Er2 N4 2.540(3) .
Er2 N2 2.551(3) .
Er2 Na4 3.7695(13) 5_545
Na1 O6W 2.30(2) .
Na1 O1W 2.339(3) .
Na1 O13 2.354(3) .
Na1 O2W 2.359(4) .
Na1 O2 2.402(3) .
Na1 C29 3.032(4) .
Na1 Na3 3.378(2) 6_546
Na1 Na2 3.7229(17) .
Na2 O6W 2.19(2) 2
Na2 O6W 2.19(2) .
Na2 O14 2.402(3) 2
Na2 O14 2.402(3) .
Na2 O7 2.798(3) .
Na2 O7 2.798(3) 2
Na2 C29 3.113(4) 2
Na2 C29 3.113(4) .
Na2 Na1 3.7229(17) 2
Na2 Na4 3.9916(19) 6_546
Na2 Na4 3.9916(19) 5_545
Na3 O5 2.319(3) 7_545
Na3 O3W 2.326(5) .
Na3 O15 2.337(3) .
Na3 O1W 2.381(3) 6_545
Na3 O2W 2.533(4) 6_545
Na3 Na1 3.378(2) 6_545
Na4 O9 2.317(3) .
Na4 O14 2.324(3) 6_545
Na4 O4W 2.332(4) .
Na4 O6 2.351(3) 5_545
Na4 O17 2.382(3) 5_545
Na4 C17 3.051(3) 5_545
Na4 Er2 3.7695(13) 5_545
Na4 Na2 3.9916(19) 5_545
Na5 O5W 2.303(3) .
Na5 O5W 2.303(3) 2_655
O1 C1 1.346(3) .
O2 C11 1.256(4) .
O3 C11 1.253(4) .
O4 C12 1.268(4) .
O5 C12 1.241(4) .
O5 Na3 2.319(3) 7_545
O7 C17 1.243(4) .
O6 C17 1.279(4) .
O6 Na4 2.351(3) 5_545
O8 C16 1.270(5) .
O9 C16 1.253(4) .
O10 C18 1.352(4) .
O18 C34 1.240(4) .
O17 C34 1.274(4) .
O17 Na4 2.382(3) 5_545
O16 C33 1.265(4) .
O15 C33 1.249(4) .
O14 C29 1.241(4) .
O14 Na4 2.324(3) 6_546
O13 C29 1.280(4) .
O12 C28 1.282(4) .
O11 C28 1.246(4) .
N1 C9 1.478(4) .
N1 C10 1.482(4) .
N1 C8 1.498(4) .
N2 C14 1.471(4) .
N2 C15 1.480(4) .
N2 C13 1.501(4) .
N4 C31 1.470(4) .
N4 C32 1.484(4) .
N4 C30 1.502(4) .
N3 C26 1.476(4) .
N3 C27 1.480(4) .
N3 C25 1.495(4) .
C1 C6 1.402(4) .
C1 C2 1.412(4) .
C2 C3 1.394(5) .
C2 C8 1.495(4) .
C3 C4 1.392(5) .
C4 C5 1.393(5) .
C4 C7 1.518(5) .
C5 C6 1.395(4) .
C6 C13 1.497(4) .
C9 C11 1.518(5) .
C10 C12 1.516(4) .
C14 C16 1.515(5) .
C15 C17 1.504(5) .
C17 Na4 3.051(3) 5_545
C18 C23 1.395(4) .
C18 C19 1.414(4) .
C19 C20 1.402(5) .
C19 C30 1.489(5) .
C20 C21 1.395(6) .
C21 C22 1.388(6) .
C21 C24 1.513(6) .
C22 C23 1.400(5) .
C23 C25 1.497(5) .
C32 C34 1.512(5) .
C31 C33 1.516(5) .
C27 C29 1.504(4) .
C26 C28 1.531(5) .
O1W Na3 2.381(3) 6_546
O2W Na3 2.533(4) 6_546

loop_
_geom_torsion_atom_site_label_1
_geom_torsion_atom_site_label_2
_geom_torsion_atom_site_label_3
_geom_torsion_atom_site_label_4
_geom_torsion
_geom_torsion_site_symmetry_1
_geom_torsion_site_symmetry_4
O1 Er1 Er2 O10 -169.64(13) . .
O4 Er1 Er2 O10 -53.81(11) . .
O2 Er1 Er2 O10 166.95(11) . .
O13 Er1 Er2 O10 95.54(11) . .
O12 Er1 Er2 O10 -17.0(3) . .
N1 Er1 Er2 O10 -121.16(11) . .
N3 Er1 Er2 O10 31.29(11) . .
Na1 Er1 Er2 O10 131.40(10) . .
O1 Er1 Er2 O16 -55.26(11) . .
O4 Er1 Er2 O16 60.57(8) . .
O10 Er1 Er2 O16 114.38(11) . .
O2 Er1 Er2 O16 -78.67(9) . .
O13 Er1 Er2 O16 -150.08(8) . .
O12 Er1 Er2 O16 97.4(3) . .
N1 Er1 Er2 O16 -6.78(8) . .
N3 Er1 Er2 O16 145.67(8) . .
Na1 Er1 Er2 O16 -114.22(6) . .
O4 Er1 Er2 O1 115.82(11) . .
O10 Er1 Er2 O1 169.64(13) . .
O2 Er1 Er2 O1 -23.41(11) . .
O13 Er1 Er2 O1 -94.82(11) . .
O12 Er1 Er2 O1 152.7(3) . .
N1 Er1 Er2 O1 48.48(11) . .
N3 Er1 Er2 O1 -159.07(11) . .
Na1 Er1 Er2 O1 -58.96(10) . .
O1 Er1 Er2 O8 -16.8(3) . .
O4 Er1 Er2 O8 99.0(3) . .
O10 Er1 Er2 O8 152.8(3) . .
O2 Er1 Er2 O8 -40.2(3) . .
O13 Er1 Er2 O8 -111.6(3) . .
O12 Er1 Er2 O8 135.9(4) . .
N1 Er1 Er2 O8 31.7(3) . .
N3 Er1 Er2 O8 -175.9(3) . .
Na1 Er1 Er2 O8 -75.8(3) . .
O1 Er1 Er2 O6 96.99(11) . .
O4 Er1 Er2 O6 -147.18(8) . .
O10 Er1 Er2 O6 -93.37(11) . .
O2 Er1 Er2 O6 73.58(8) . .
O13 Er1 Er2 O6 2.17(8) . .
O12 Er1 Er2 O6 -110.3(3) . .
N1 Er1 Er2 O6 145.47(8) . .
N3 Er1 Er2 O6 -62.08(8) . .
Na1 Er1 Er2 O6 38.03(6) . .
O1 Er1 Er2 O17 166.93(11) . .
O4 Er1 Er2 O17 -77.25(8) . .
O10 Er1 Er2 O17 -23.43(11) . .
O2 Er1 Er2 O17 143.52(9) . .
O13 Er1 Er2 O17 72.11(8) . .
O12 Er1 Er2 O17 -40.4(3) . .
N1 Er1 Er2 O17 -144.59(8) . .
N3 Er1 Er2 O17 7.86(8) . .
Na1 Er1 Er2 O17 107.97(6) . .
O1 Er1 Er2 N4 -121.80(11) . .
O4 Er1 Er2 N4 -5.98(9) . .
O10 Er1 Er2 N4 47.84(11) . .
O2 Er1 Er2 N4 -145.21(9) . .
O13 Er1 Er2 N4 143.38(9) . .
O12 Er1 Er2 N4 30.9(3) . .
N1 Er1 Er2 N4 -73.32(9) . .
N3 Er1 Er2 N4 79.13(9) . .
Na1 Er1 Er2 N4 179.24(7) . .
O1 Er1 Er2 N2 32.76(11) . .
O4 Er1 Er2 N2 148.59(8) . .
O10 Er1 Er2 N2 -157.60(11) . .
O2 Er1 Er2 N2 9.35(8) . .
O13 Er1 Er2 N2 -62.06(8) . .
O12 Er1 Er2 N2 -174.6(3) . .
N1 Er1 Er2 N2 81.24(8) . .
N3 Er1 Er2 N2 -126.31(8) . .
Na1 Er1 Er2 N2 -26.20(6) . .
O1 Er1 Er2 Na4 132.76(9) . 5_545
O4 Er1 Er2 Na4 -111.42(6) . 5_545
O10 Er1 Er2 Na4 -57.61(10) . 5_545
O2 Er1 Er2 Na4 109.35(7) . 5_545
O13 Er1 Er2 Na4 37.93(6) . 5_545
O12 Er1 Er2 Na4 -74.6(3) . 5_545
N1 Er1 Er2 Na4 -178.76(6) . 5_545
N3 Er1 Er2 Na4 -26.31(6) . 5_545
Na1 Er1 Er2 Na4 73.80(3) . 5_545
O1 Er1 Na1 O6W -63.3(4) . .
O4 Er1 Na1 O6W 177.2(5) . .
O10 Er1 Na1 O6W -3.8(4) . .
O2 Er1 Na1 O6W -150.2(4) . .
O13 Er1 Na1 O6W 46.2(4) . .
O12 Er1 Na1 O6W 141.8(4) . .
N1 Er1 Na1 O6W -141.0(4) . .
N3 Er1 Na1 O6W 76.6(4) . .
Er2 Er1 Na1 O6W -32.7(4) . .
O1 Er1 Na1 O1W 56.51(11) . .
O4 Er1 Na1 O1W -63.0(4) . .
O10 Er1 Na1 O1W 116.01(11) . .
O2 Er1 Na1 O1W -30.42(13) . .
O13 Er1 Na1 O1W 165.97(16) . .
O12 Er1 Na1 O1W -98.37(12) . .
N1 Er1 Na1 O1W -21.18(12) . .
N3 Er1 Na1 O1W -163.59(11) . .
Er2 Er1 Na1 O1W 87.15(10) . .
O1 Er1 Na1 O13 -109.46(12) . .
O4 Er1 Na1 O13 131.0(4) . .
O10 Er1 Na1 O13 -49.96(12) . .
O2 Er1 Na1 O13 163.61(15) . .
O12 Er1 Na1 O13 95.66(12) . .
N1 Er1 Na1 O13 172.85(12) . .
N3 Er1 Na1 O13 30.44(12) . .
Er2 Er1 Na1 O13 -78.82(10) . .
O1 Er1 Na1 O2W -167.7(2) . .
O4 Er1 Na1 O2W 72.8(4) . .
O10 Er1 Na1 O2W -108.2(2) . .
O2 Er1 Na1 O2W 105.3(2) . .
O13 Er1 Na1 O2W -58.3(2) . .
O12 Er1 Na1 O2W 37.4(2) . .
N1 Er1 Na1 O2W 114.6(2) . .
N3 Er1 Na1 O2W -27.8(2) . .
Er2 Er1 Na1 O2W -137.09(19) . .
O1 Er1 Na1 O2 86.92(11) . .
O4 Er1 Na1 O2 -32.6(4) . .
O10 Er1 Na1 O2 146.42(11) . .
O13 Er1 Na1 O2 -163.61(15) . .
O12 Er1 Na1 O2 -67.95(12) . .
N1 Er1 Na1 O2 9.24(12) . .
N3 Er1 Na1 O2 -133.18(12) . .
Er2 Er1 Na1 O2 117.57(10) . .
O1 Er1 Na1 C29 -128.92(9) . .
O4 Er1 Na1 C29 111.6(4) . .
O10 Er1 Na1 C29 -69.41(10) . .
O2 Er1 Na1 C29 144.16(13) . .
O13 Er1 Na1 C29 -19.45(12) . .
O12 Er1 Na1 C29 76.21(10) . .
N1 Er1 Na1 C29 153.40(10) . .
N3 Er1 Na1 C29 10.98(10) . .
Er2 Er1 Na1 C29 -98.27(8) . .
O1 Er1 Na1 Na3 105.79(11) . 6_546
O4 Er1 Na1 Na3 -13.7(4) . 6_546
O10 Er1 Na1 Na3 165.29(10) . 6_546
O2 Er1 Na1 Na3 18.87(12) . 6_546
O13 Er1 Na1 Na3 -144.74(16) . 6_546
O12 Er1 Na1 Na3 -49.08(11) . 6_546
N1 Er1 Na1 Na3 28.11(12) . 6_546
N3 Er1 Na1 Na3 -114.31(11) . 6_546
Er2 Er1 Na1 Na3 136.44(9) . 6_546
O1 Er1 Na1 Na2 -89.03(6) . .
O4 Er1 Na1 Na2 151.5(3) . .
O10 Er1 Na1 Na2 -29.53(8) . .
O2 Er1 Na1 Na2 -175.95(12) . .
O13 Er1 Na1 Na2 20.44(10) . .
O12 Er1 Na1 Na2 116.10(7) . .
N1 Er1 Na1 Na2 -166.71(7) . .
N3 Er1 Na1 Na2 50.87(7) . .
Er2 Er1 Na1 Na2 -58.38(4) . .
O6W Na1 Na2 O6W 16.8(17) . 2
O1W Na1 Na2 O6W 16.6(8) . 2
O13 Na1 Na2 O6W 165.2(8) . 2
O2W Na1 Na2 O6W -65.7(8) . 2
O2 Na1 Na2 O6W 148.2(8) . 2
C29 Na1 Na2 O6W -167.7(8) . 2
Na3 Na1 Na2 O6W -38.8(8) 6_546 2
Er1 Na1 Na2 O6W 151.4(8) . 2
O1W Na1 Na2 O6W -0.2(9) . .
O13 Na1 Na2 O6W 148.4(9) . .
O2W Na1 Na2 O6W -82.5(9) . .
O2 Na1 Na2 O6W 131.4(9) . .
C29 Na1 Na2 O6W 175.5(9) . .
Na3 Na1 Na2 O6W -55.6(9) 6_546 .
Er1 Na1 Na2 O6W 134.6(9) . .
O6W Na1 Na2 O14 -139.4(9) . 2
O1W Na1 Na2 O14 -139.61(15) . 2
O13 Na1 Na2 O14 9.03(12) . 2
O2W Na1 Na2 O14 138.09(14) . 2
O2 Na1 Na2 O14 -7.95(16) . 2
C29 Na1 Na2 O14 36.11(13) . 2
Na3 Na1 Na2 O14 165.00(9) 6_546 2
Er1 Na1 Na2 O14 -4.80(11) . 2
O6W Na1 Na2 O14 160.5(9) . .
O1W Na1 Na2 O14 160.24(15) . .
O13 Na1 Na2 O14 -51.11(10) . .
O2W Na1 Na2 O14 77.95(13) . .
O2 Na1 Na2 O14 -68.09(12) . .
C29 Na1 Na2 O14 -24.03(10) . .
Na3 Na1 Na2 O14 104.85(10) 6_546 .
Er1 Na1 Na2 O14 -64.94(7) . .
O6W Na1 Na2 O7 -55.1(9) . .
O1W Na1 Na2 O7 -55.29(15) . .
O13 Na1 Na2 O7 93.35(10) . .
O2W Na1 Na2 O7 -137.59(13) . .
O2 Na1 Na2 O7 76.37(14) . .
C29 Na1 Na2 O7 120.44(11) . .
Na3 Na1 Na2 O7 -110.68(8) 6_546 .
Er1 Na1 Na2 O7 79.52(8) . .
O6W Na1 Na2 O7 74.3(9) . 2
O1W Na1 Na2 O7 74.08(14) . 2
O13 Na1 Na2 O7 -137.28(11) . 2
O2W Na1 Na2 O7 -8.22(12) . 2
O2 Na1 Na2 O7 -154.26(12) . 2
C29 Na1 Na2 O7 -110.19(10) . 2
Na3 Na1 Na2 O7 18.69(10) 6_546 2
Er1 Na1 Na2 O7 -151.11(7) . 2
O6W Na1 Na2 C29 -165.5(9) . 2
O1W Na1 Na2 C29 -165.77(14) . 2
O13 Na1 Na2 C29 -17.13(12) . 2
O2W Na1 Na2 C29 111.93(13) . 2
O2 Na1 Na2 C29 -34.11(15) . 2
C29 Na1 Na2 C29 9.95(16) . 2
Na3 Na1 Na2 C29 138.84(9) 6_546 2
Er1 Na1 Na2 C29 -30.96(10) . 2
O6W Na1 Na2 C29 -175.5(9) . .
O1W Na1 Na2 C29 -175.73(16) . .
O13 Na1 Na2 C29 -27.09(10) . .
O2W Na1 Na2 C29 101.98(13) . .
O2 Na1 Na2 C29 -44.06(12) . .
Na3 Na1 Na2 C29 128.88(10) 6_546 .
Er1 Na1 Na2 C29 -40.91(7) . .
O6W Na1 Na2 Na1 9.2(9) . 2
O1W Na1 Na2 Na1 8.92(12) . 2
O13 Na1 Na2 Na1 157.56(7) . 2
O2W Na1 Na2 Na1 -73.38(10) . 2
O2 Na1 Na2 Na1 140.58(11) . 2
C29 Na1 Na2 Na1 -175.36(8) . 2
Na3 Na1 Na2 Na1 -46.47(6) 6_546 2
Er1 Na1 Na2 Na1 143.73(3) . 2
O6W Na1 Na2 Na4 130.5(9) . 6_546
O1W Na1 Na2 Na4 130.25(13) . 6_546
O13 Na1 Na2 Na4 -81.11(8) . 6_546
O2W Na1 Na2 Na4 47.95(11) . 6_546
O2 Na1 Na2 Na4 -98.09(11) . 6_546
C29 Na1 Na2 Na4 -54.02(8) . 6_546
Na3 Na1 Na2 Na4 74.86(7) 6_546 6_546
Er1 Na1 Na2 Na4 -94.94(4) . 6_546
O6W Na1 Na2 Na4 -110.0(9) . 5_545
O1W Na1 Na2 Na4 -110.28(13) . 5_545
O13 Na1 Na2 Na4 38.36(9) . 5_545
O2W Na1 Na2 Na4 167.42(12) . 5_545
O2 Na1 Na2 Na4 21.38(13) . 5_545
C29 Na1 Na2 Na4 65.45(9) . 5_545
Na3 Na1 Na2 Na4 -165.67(6) 6_546 5_545
Er1 Na1 Na2 Na4 24.54(6) . 5_545
O4 Er1 O1 C1 94.1(2) . .
O10 Er1 O1 C1 158.4(2) . .
O2 Er1 O1 C1 -37.6(2) . .
O13 Er1 O1 C1 -110.5(2) . .
O12 Er1 O1 C1 -4.4(3) . .
N1 Er1 O1 C1 31.4(2) . .
N3 Er1 O1 C1 -163.2(2) . .
Er2 Er1 O1 C1 164.7(3) . .
Na1 Er1 O1 C1 -76.3(2) . .
O4 Er1 O1 Er2 -70.61(10) . .
O10 Er1 O1 Er2 -6.29(8) . .
O2 Er1 O1 Er2 157.70(10) . .
O13 Er1 O1 Er2 84.74(10) . .
O12 Er1 O1 Er2 -169.15(13) . .
N1 Er1 O1 Er2 -133.39(10) . .
N3 Er1 O1 Er2 32.07(16) . .
Na1 Er1 O1 Er2 118.98(9) . .
O10 Er2 O1 C1 -159.2(2) . .
O16 Er2 O1 C1 -44.8(2) . .
O8 Er2 O1 C1 9.3(3) . .
O6 Er2 O1 C1 112.8(2) . .
O17 Er2 O1 C1 173.34(19) . .
N4 Er2 O1 C1 -93.1(2) . .
N2 Er2 O1 C1 46.6(2) . .
Er1 Er2 O1 C1 -165.6(3) . .
Na4 Er2 O1 C1 139.93(19) 5_545 .
O10 Er2 O1 Er1 6.39(8) . .
O16 Er2 O1 Er1 120.85(11) . .
O8 Er2 O1 Er1 174.90(9) . .
O6 Er2 O1 Er1 -81.60(10) . .
O17 Er2 O1 Er1 -21.04(17) . .
N4 Er2 O1 Er1 72.56(12) . .
N2 Er2 O1 Er1 -147.78(10) . .
Na4 Er2 O1 Er1 -54.45(10) 5_545 .
O1 Er1 O2 C11 91.7(3) . .
O4 Er1 O2 C11 -11.6(3) . .
O10 Er1 O2 C11 118.2(3) . .
O13 Er1 O2 C11 -173.7(3) . .
O12 Er1 O2 C11 -74.0(3) . .
N1 Er1 O2 C11 5.8(3) . .
N3 Er1 O2 C11 -125.9(3) . .
Er2 Er1 O2 C11 105.3(3) . .
Na1 Er1 O2 C11 176.1(3) . .
O1 Er1 O2 Na1 -84.46(10) . .
O4 Er1 O2 Na1 172.29(9) . .
O10 Er1 O2 Na1 -57.97(17) . .
O13 Er1 O2 Na1 10.11(9) . .
O12 Er1 O2 Na1 109.89(11) . .
N1 Er1 O2 Na1 -170.36(13) . .
N3 Er1 O2 Na1 57.98(13) . .
Er2 Er1 O2 Na1 -70.83(10) . .
O6W Na1 O2 C11 -125.3(8) . .
O1W Na1 O2 C11 -22.9(3) . .
O13 Na1 O2 C11 173.9(3) . .
O2W Na1 O2 C11 63.6(3) . .
C29 Na1 O2 C11 155.2(3) . .
Na3 Na1 O2 C11 15.7(3) 6_546 .
Na2 Na1 O2 C11 -170.6(3) . .
Er1 Na1 O2 C11 -175.9(3) . .
O6W Na1 O2 Er1 50.6(7) . .
O1W Na1 O2 Er1 153.05(11) . .
O13 Na1 O2 Er1 -10.13(9) . .
O2W Na1 O2 Er1 -120.46(16) . .
C29 Na1 O2 Er1 -28.86(10) . .
Na3 Na1 O2 Er1 -168.35(7) 6_546 .
Na2 Na1 O2 Er1 5.30(15) . .
O1 Er1 O4 C12 -91.7(2) . .
O10 Er1 O4 C12 -153.8(3) . .
O2 Er1 O4 C12 -1.6(3) . .
O13 Er1 O4 C12 143.2(2) . .
O12 Er1 O4 C12 61.5(2) . .
N1 Er1 O4 C12 -19.0(2) . .
N3 Er1 O4 C12 127.1(2) . .
Er2 Er1 O4 C12 -125.0(2) . .
Na1 Er1 O4 C12 25.3(5) . .
O6W Na2 O7 C17 173.9(6) 2 .
O6W Na2 O7 C17 -78.0(6) . .
O14 Na2 O7 C17 78.0(2) 2 .
O14 Na2 O7 C17 0.4(3) . .
O7 Na2 O7 C17 -131.7(2) 2 .
C29 Na2 O7 C17 90.3(2) 2 .
C29 Na2 O7 C17 0.5(3) . .
Na1 Na2 O7 C17 138.7(2) 2 .
Na1 Na2 O7 C17 -48.9(2) . .
Na4 Na2 O7 C17 -17.9(7) 6_546 .
Na4 Na2 O7 C17 59.9(2) 5_545 .
O10 Er2 O6 C17 -163.5(2) . .
O16 Er2 O6 C17 -42.1(3) . .
O1 Er2 O6 C17 -93.6(2) . .
O8 Er2 O6 C17 39.9(2) . .
O17 Er2 O6 C17 118.9(2) . .
N4 Er2 O6 C17 122.0(2) . .
N2 Er2 O6 C17 -17.9(2) . .
Er1 Er2 O6 C17 -128.0(2) . .
Na4 Er2 O6 C17 130.0(3) 5_545 .
O10 Er2 O6 Na4 66.56(10) . 5_545
O16 Er2 O6 Na4 -172.04(13) . 5_545
O1 Er2 O6 Na4 136.45(10) . 5_545
O8 Er2 O6 Na4 -90.06(11) . 5_545
O17 Er2 O6 Na4 -11.06(10) . 5_545
N4 Er2 O6 Na4 -7.93(18) . 5_545
N2 Er2 O6 Na4 -147.91(12) . 5_545
Er1 Er2 O6 Na4 102.03(9) . 5_545
O10 Er2 O8 C16 158.8(2) . .
O16 Er2 O8 C16 58.0(2) . .
O1 Er2 O8 C16 5.5(3) . .
O6 Er2 O8 C16 -93.8(3) . .
O17 Er2 O8 C16 -165.1(3) . .
N4 Er2 O8 C16 126.7(3) . .
N2 Er2 O8 C16 -34.9(2) . .
Er1 Er2 O8 C16 18.5(5) . .
Na4 Er2 O8 C16 -130.8(2) 5_545 .
O14 Na4 O9 C16 159.3(4) 6_545 .
O4W Na4 O9 C16 -99.0(4) . .
O6 Na4 O9 C16 62.0(4) 5_545 .
O17 Na4 O9 C16 -10.4(4) 5_545 .
C17 Na4 O9 C16 74.7(4) 5_545 .
Er2 Na4 O9 C16 25.6(4) 5_545 .
Na2 Na4 O9 C16 124.6(4) 5_545 .
O16 Er2 O10 C18 91.1(2) . .
O1 Er2 O10 C18 155.9(2) . .
O8 Er2 O10 C18 -3.5(4) . .
O6 Er2 O10 C18 -113.3(2) . .
O17 Er2 O10 C18 -40.3(2) . .
N4 Er2 O10 C18 28.1(2) . .
N2 Er2 O10 C18 -164.6(2) . .
Er1 Er2 O10 C18 162.1(3) . .
Na4 Er2 O10 C18 -78.8(2) 5_545 .
O16 Er2 O10 Er1 -71.02(10) . .
O1 Er2 O10 Er1 -6.26(8) . .
O8 Er2 O10 Er1 -165.64(16) . .
O6 Er2 O10 Er1 84.55(10) . .
O17 Er2 O10 Er1 157.58(10) . .
N4 Er2 O10 Er1 -134.01(10) . .
N2 Er2 O10 Er1 33.24(15) . .
Na4 Er2 O10 Er1 119.11(9) 5_545 .
O1 Er1 O10 C18 -157.3(2) . .
O4 Er1 O10 C18 -40.8(2) . .
O2 Er1 O10 C18 175.06(19) . .
O13 Er1 O10 C18 112.2(2) . .
O12 Er1 O10 C18 12.0(3) . .
N1 Er1 O10 C18 -90.4(2) . .
N3 Er1 O10 C18 46.6(2) . .
Er2 Er1 O10 C18 -163.7(3) . .
Na1 Er1 O10 C18 139.39(19) . .
O1 Er1 O10 Er2 6.37(8) . .
O4 Er1 O10 Er2 122.86(11) . .
O2 Er1 O10 Er2 -21.28(18) . .
O13 Er1 O10 Er2 -84.14(10) . .
O12 Er1 O10 Er2 175.68(9) . .
N1 Er1 O10 Er2 73.21(11) . .
N3 Er1 O10 Er2 -149.70(10) . .
Na1 Er1 O10 Er2 -56.95(10) . .
O10 Er2 O17 C34 93.4(3) . .
O16 Er2 O17 C34 -6.7(3) . .
O1 Er2 O17 C34 119.7(3) . .
O8 Er2 O17 C34 -72.1(3) . .
O6 Er2 O17 C34 -174.8(3) . .
N4 Er2 O17 C34 7.4(3) . .
N2 Er2 O17 C34 -127.0(3) . .
Er1 Er2 O17 C34 107.1(3) . .
Na4 Er2 O17 C34 174.4(3) 5_545 .
O10 Er2 O17 Na4 -81.01(10) . 5_545
O16 Er2 O17 Na4 178.89(9) . 5_545
O1 Er2 O17 Na4 -54.72(17) . 5_545
O8 Er2 O17 Na4 113.53(11) . 5_545
O6 Er2 O17 Na4 10.85(10) . 5_545
N4 Er2 O17 Na4 -166.98(13) . 5_545
N2 Er2 O17 Na4 58.59(13) . 5_545
Er1 Er2 O17 Na4 -67.33(10) . 5_545
O10 Er2 O16 C33 -97.7(3) . .
O1 Er2 O16 C33 -160.4(3) . .
O8 Er2 O16 C33 57.2(3) . .
O6 Er2 O16 C33 144.7(2) . .
O17 Er2 O16 C33 -10.2(3) . .
N4 Er2 O16 C33 -24.3(2) . .
N2 Er2 O16 C33 122.6(3) . .
Er1 Er2 O16 C33 -131.1(2) . .
Na4 Er2 O16 C33 -6.2(6) 5_545 .
O5 Na3 O15 C33 33.7(3) 7_545 .
O3W Na3 O15 C33 -132.3(3) . .
O1W Na3 O15 C33 -131.1(5) 6_545 .
O2W Na3 O15 C33 -55.1(3) 6_545 .
Na1 Na3 O15 C33 -79.5(3) 6_545 .
O6W Na2 O14 C29 -168.1(10) 2 .
O6W Na2 O14 C29 72.1(6) . .
O14 Na2 O14 C29 -75.3(2) 2 .
O7 Na2 O14 C29 0.2(3) . .
O7 Na2 O14 C29 145.1(2) 2 .
C29 Na2 O14 C29 -96.2(3) 2 .
Na1 Na2 O14 C29 -124.1(2) 2 .
Na1 Na2 O14 C29 61.0(2) . .
Na4 Na2 O14 C29 174.0(3) 6_546 .
Na4 Na2 O14 C29 -45.5(2) 5_545 .
O6W Na2 O14 Na4 17.9(10) 2 6_546
O6W Na2 O14 Na4 -101.9(6) . 6_546
O14 Na2 O14 Na4 110.65(15) 2 6_546
O7 Na2 O14 Na4 -173.76(13) . 6_546
O7 Na2 O14 Na4 -28.92(12) 2 6_546
C29 Na2 O14 Na4 89.75(13) 2 6_546
C29 Na2 O14 Na4 -174.0(3) . 6_546
Na1 Na2 O14 Na4 61.93(16) 2 6_546
Na1 Na2 O14 Na4 -113.03(13) . 6_546
Na4 Na2 O14 Na4 140.54(10) 5_545 6_546
O1 Er1 O13 C29 -164.5(3) . .
O4 Er1 O13 C29 -35.7(3) . .
O10 Er1 O13 C29 -94.4(3) . .
O2 Er1 O13 C29 118.3(3) . .
O12 Er1 O13 C29 41.1(3) . .
N1 Er1 O13 C29 117.6(3) . .
N3 Er1 O13 C29 -18.1(2) . .
Er2 Er1 O13 C29 -129.2(2) . .
Na1 Er1 O13 C29 128.7(3) . .
O1 Er1 O13 Na1 66.86(10) . .
O4 Er1 O13 Na1 -164.36(12) . .
O10 Er1 O13 Na1 136.97(10) . .
O2 Er1 O13 Na1 -10.39(10) . .
O12 Er1 O13 Na1 -87.61(11) . .
N1 Er1 O13 Na1 -11.09(18) . .
N3 Er1 O13 Na1 -146.81(13) . .
Er2 Er1 O13 Na1 102.18(9) . .
O6W Na1 O13 C29 83.9(5) . .
O1W Na1 O13 C29 -163.3(3) . .
O2W Na1 O13 C29 8.2(3) . .
O2 Na1 O13 C29 -126.3(2) . .
Na3 Na1 O13 C29 -32.1(4) 6_546 .
Na2 Na1 O13 C29 67.26(19) . .
Er1 Na1 O13 C29 -136.5(2) . .
O6W Na1 O13 Er1 -139.6(4) . .
O1W Na1 O13 Er1 -26.8(3) . .
O2W Na1 O13 Er1 144.70(15) . .
O2 Na1 O13 Er1 10.16(9) . .
C29 Na1 O13 Er1 136.5(2) . .
Na3 Na1 O13 Er1 104.3(2) 6_546 .
Na2 Na1 O13 Er1 -156.28(11) . .
O1 Er1 O12 C28 151.6(2) . .
O4 Er1 O12 C28 46.0(2) . .
O10 Er1 O12 C28 -5.4(3) . .
O2 Er1 O12 C28 -175.5(2) . .
O13 Er1 O12 C28 -103.5(2) . .
N1 Er1 O12 C28 115.1(2) . .
N3 Er1 O12 C28 -43.2(2) . .
Er2 Er1 O12 C28 8.2(5) . .
Na1 Er1 O12 C28 -140.2(2) . .
O1 Er1 N1 C9 -98.3(2) . .
O4 Er1 N1 C9 148.4(2) . .
O10 Er1 N1 C9 -159.19(19) . .
O2 Er1 N1 C9 -17.9(2) . .
O13 Er1 N1 C9 -17.2(3) . .
O12 Er1 N1 C9 66.2(2) . .
N3 Er1 N1 C9 95.1(2) . .
Er2 Er1 N1 C9 -124.4(2) . .
Na1 Er1 N1 C9 -24.0(2) . .
O1 Er1 N1 C10 138.8(2) . .
O4 Er1 N1 C10 25.52(18) . .
O10 Er1 N1 C10 77.9(2) . .
O2 Er1 N1 C10 -140.8(2) . .
O13 Er1 N1 C10 -140.08(18) . .
O12 Er1 N1 C10 -56.72(19) . .
N3 Er1 N1 C10 -27.8(2) . .
Er2 Er1 N1 C10 112.78(18) . .
Na1 Er1 N1 C10 -146.91(18) . .
O1 Er1 N1 C8 22.33(18) . .
O4 Er1 N1 C8 -90.96(19) . .
O10 Er1 N1 C8 -38.5(2) . .
O2 Er1 N1 C8 102.71(19) . .
O13 Er1 N1 C8 103.4(2) . .
O12 Er1 N1 C8 -173.20(19) . .
N3 Er1 N1 C8 -144.26(18) . .
Er2 Er1 N1 C8 -3.70(19) . .
Na1 Er1 N1 C8 96.61(18) . .
O10 Er2 N2 C14 -152.35(18) . .
O16 Er2 N2 C14 -41.37(19) . .
O1 Er2 N2 C14 -114.51(19) . .
O8 Er2 N2 C14 36.15(19) . .
O6 Er2 N2 C14 149.6(2) . .
O17 Er2 N2 C14 99.3(2) . .
N4 Er2 N2 C14 8.3(2) . .
Er1 Er2 N2 C14 -132.96(18) . .
Na4 Er2 N2 C14 130.94(18) 5_545 .
O10 Er2 N2 C15 90.5(2) . .
O16 Er2 N2 C15 -158.48(18) . .
O1 Er2 N2 C15 128.38(19) . .
O8 Er2 N2 C15 -80.95(19) . .
O6 Er2 N2 C15 32.52(17) . .
O17 Er2 N2 C15 -17.8(2) . .
N4 Er2 N2 C15 -108.82(19) . .
Er1 Er2 N2 C15 109.93(17) . .
Na4 Er2 N2 C15 13.83(18) 5_545 .
O10 Er2 N2 C13 -27.2(2) . .
O16 Er2 N2 C13 83.83(19) . .
O1 Er2 N2 C13 10.69(18) . .
O8 Er2 N2 C13 161.4(2) . .
O6 Er2 N2 C13 -85.17(19) . .
O17 Er2 N2 C13 -135.50(18) . .
N4 Er2 N2 C13 133.49(19) . .
Er1 Er2 N2 C13 -7.76(19) . .
Na4 Er2 N2 C13 -103.86(18) 5_545 .
O10 Er2 N4 C31 140.6(2) . .
O16 Er2 N4 C31 29.38(19) . .
O1 Er2 N4 C31 80.3(2) . .
O8 Er2 N4 C31 -52.3(2) . .
O6 Er2 N4 C31 -142.64(19) . .
O17 Er2 N4 C31 -139.4(2) . .
N2 Er2 N4 C31 -26.5(2) . .
Er1 Er2 N4 C31 114.77(19) . .
Na4 Er2 N4 C31 -147.50(18) 5_545 .
O10 Er2 N4 C32 -96.3(2) . .
O16 Er2 N4 C32 152.5(2) . .
O1 Er2 N4 C32 -156.5(2) . .
O8 Er2 N4 C32 70.8(2) . .
O6 Er2 N4 C32 -19.5(3) . .
O17 Er2 N4 C32 -16.2(2) . .
N2 Er2 N4 C32 96.7(2) . .
Er1 Er2 N4 C32 -122.1(2) . .
Na4 Er2 N4 C32 -24.3(2) 5_545 .
O10 Er2 N4 C30 24.66(19) . .
O16 Er2 N4 C30 -86.53(19) . .
O1 Er2 N4 C30 -35.6(2) . .
O8 Er2 N4 C30 -168.2(2) . .
O6 Er2 N4 C30 101.4(2) . .
O17 Er2 N4 C30 104.7(2) . .
N2 Er2 N4 C30 -142.42(18) . .
Er1 Er2 N4 C30 -1.1(2) . .
Na4 Er2 N4 C30 96.59(18) 5_545 .
O1 Er1 N3 C26 -150.14(18) . .
O4 Er1 N3 C26 -39.2(2) . .
O10 Er1 N3 C26 -113.5(2) . .
O2 Er1 N3 C26 98.8(2) . .
O13 Er1 N3 C26 149.7(2) . .
O12 Er1 N3 C26 40.13(19) . .
N1 Er1 N3 C26 8.8(3) . .
Er2 Er1 N3 C26 -131.21(18) . .
Na1 Er1 N3 C26 130.46(19) . .
O1 Er1 N3 C27 91.8(2) . .
O4 Er1 N3 C27 -157.2(2) . .
O10 Er1 N3 C27 128.4(2) . .
O2 Er1 N3 C27 -19.2(2) . .
O13 Er1 N3 C27 31.65(18) . .
O12 Er1 N3 C27 -77.9(2) . .
N1 Er1 N3 C27 -109.2(2) . .
Er2 Er1 N3 C27 110.72(18) . .
Na1 Er1 N3 C27 12.40(19) . .
O1 Er1 N3 C25 -26.6(3) . .
O4 Er1 N3 C25 84.4(2) . .
O10 Er1 N3 C25 10.05(19) . .
O2 Er1 N3 C25 -137.64(19) . .
O13 Er1 N3 C25 -86.8(2) . .
O12 Er1 N3 C25 163.7(2) . .
N1 Er1 N3 C25 132.35(19) . .
Er2 Er1 N3 C25 -7.7(2) . .
Na1 Er1 N3 C25 -106.01(19) . .
Er1 O1 C1 C6 134.3(2) . .
Er2 O1 C1 C6 -62.6(3) . .
Er1 O1 C1 C2 -46.5(4) . .
Er2 O1 C1 C2 116.6(3) . .
O1 C1 C2 C3 178.8(3) . .
C6 C1 C2 C3 -2.0(5) . .
O1 C1 C2 C8 -4.3(4) . .
C6 C1 C2 C8 174.9(3) . .
C1 C2 C3 C4 0.8(6) . .
C8 C2 C3 C4 -176.1(4) . .
C2 C3 C4 C5 0.7(7) . .
C2 C3 C4 C7 179.3(5) . .
C3 C4 C5 C6 -1.0(6) . .
C7 C4 C5 C6 -179.6(5) . .
C4 C5 C6 C1 -0.2(6) . .
C4 C5 C6 C13 179.6(4) . .
O1 C1 C6 C5 -179.1(3) . .
C2 C1 C6 C5 1.7(5) . .
O1 C1 C6 C13 1.1(4) . .
C2 C1 C6 C13 -178.1(3) . .
C3 C2 C8 N1 -111.1(4) . .
C1 C2 C8 N1 71.9(4) . .
C9 N1 C8 C2 51.1(3) . .
C10 N1 C8 C2 172.9(3) . .
Er1 N1 C8 C2 -69.6(3) . .
C10 N1 C9 C11 149.6(3) . .
C8 N1 C9 C11 -90.4(3) . .
Er1 N1 C9 C11 27.6(3) . .
C9 N1 C10 C12 -154.0(3) . .
C8 N1 C10 C12 84.3(3) . .
Er1 N1 C10 C12 -31.2(3) . .
Er1 O2 C11 O3 -175.9(3) . .
Na1 O2 C11 O3 -0.7(6) . .
Er1 O2 C11 C9 8.0(4) . .
Na1 O2 C11 C9 -176.8(2) . .
N1 C9 C11 O3 158.7(3) . .
N1 C9 C11 O2 -24.9(5) . .
Na3 O5 C12 O4 12.2(4) 7_545 .
Na3 O5 C12 C10 -164.9(2) 7_545 .
Er1 O4 C12 O5 -169.2(2) . .
Er1 O4 C12 C10 7.9(4) . .
N1 C10 C12 O5 -164.4(3) . .
N1 C10 C12 O4 18.3(4) . .
C5 C6 C13 N2 -115.7(3) . .
C1 C6 C13 N2 64.1(4) . .
C14 N2 C13 C6 63.8(3) . .
C15 N2 C13 C6 -175.6(2) . .
Er2 N2 C13 C6 -58.8(3) . .
C15 N2 C14 C16 76.9(3) . .
C13 N2 C14 C16 -164.3(2) . .
Er2 N2 C14 C16 -37.1(3) . .
C14 N2 C15 C17 -160.5(3) . .
C13 N2 C15 C17 77.7(3) . .
Er2 N2 C15 C17 -45.5(3) . .
Na4 O9 C16 O8 -90.4(4) . .
Na4 O9 C16 C14 91.1(4) . .
Er2 O8 C16 O9 -151.9(3) . .
Er2 O8 C16 C14 26.7(4) . .
N2 C14 C16 O9 -170.1(3) . .
N2 C14 C16 O8 11.2(4) . .
Na2 O7 C17 O6 -33.7(4) . .
Na2 O7 C17 C15 147.6(2) . .
Na2 O7 C17 Na4 -68.37(16) . 5_545
Er2 O6 C17 O7 179.6(2) . .
Na4 O6 C17 O7 -52.1(4) 5_545 .
Er2 O6 C17 C15 -1.7(4) . .
Na4 O6 C17 C15 126.6(2) 5_545 .
Er2 O6 C17 Na4 -128.3(3) . 5_545
N2 C15 C17 O7 -146.4(3) . .
N2 C15 C17 O6 34.9(4) . .
N2 C15 C17 Na4 88.0(3) . 5_545
Er2 O10 C18 C23 137.7(2) . .
Er1 O10 C18 C23 -61.8(3) . .
Er2 O10 C18 C19 -44.7(4) . .
Er1 O10 C18 C19 115.8(3) . .
O10 C18 C19 C20 -178.5(3) . .
C23 C18 C19 C20 -0.8(5) . .
O10 C18 C19 C30 -2.9(4) . .
C23 C18 C19 C30 174.7(3) . .
C18 C19 C20 C21 0.3(5) . .
C30 C19 C20 C21 -175.3(3) . .
C19 C20 C21 C22 0.9(6) . .
C19 C20 C21 C24 -179.0(4) . .
C20 C21 C22 C23 -1.5(6) . .
C24 C21 C22 C23 178.3(4) . .
O10 C18 C23 C22 177.8(3) . .
C19 C18 C23 C22 0.2(5) . .
O10 C18 C23 C25 0.2(4) . .
C19 C18 C23 C25 -177.4(3) . .
C21 C22 C23 C18 1.0(5) . .
C21 C22 C23 C25 178.7(3) . .
C20 C19 C30 N4 -114.5(3) . .
C18 C19 C30 N4 69.9(4) . .
C31 N4 C30 C19 173.4(3) . .
C32 N4 C30 C19 51.6(3) . .
Er2 N4 C30 C19 -70.5(3) . .
C31 N4 C32 C34 145.1(3) . .
C30 N4 C32 C34 -95.1(3) . .
Er2 N4 C32 C34 23.6(3) . .
C32 N4 C31 C33 -158.0(3) . .
C30 N4 C31 C33 80.8(3) . .
Er2 N4 C31 C33 -34.1(3) . .
Er2 O17 C34 O18 179.7(3) . .
Na4 O17 C34 O18 -7.1(5) 5_545 .
Er2 O17 C34 C32 3.3(4) . .
Na4 O17 C34 C32 176.5(2) 5_545 .
N4 C32 C34 O18 164.4(3) . .
N4 C32 C34 O17 -18.9(4) . .
Na3 O15 C33 O16 158.0(3) . .
Na3 O15 C33 C31 -20.5(4) . .
Er2 O16 C33 O15 -164.9(3) . .
Er2 O16 C33 C31 13.6(4) . .
N4 C31 C33 O15 -164.3(3) . .
N4 C31 C33 O16 17.1(4) . .
C26 N3 C25 C23 61.2(3) . .
C27 N3 C25 C23 -176.8(3) . .
Er1 N3 C25 C23 -58.9(3) . .
C18 C23 C25 N3 66.3(4) . .
C22 C23 C25 N3 -111.3(3) . .
C26 N3 C27 C29 -158.3(3) . .
C25 N3 C27 C29 78.9(3) . .
Er1 N3 C27 C29 -43.6(3) . .
C27 N3 C26 C28 78.7(3) . .
C25 N3 C26 C28 -161.2(3) . .
Er1 N3 C26 C28 -36.5(3) . .
Na4 O14 C29 O13 138.5(3) 6_546 .
Na2 O14 C29 O13 -34.3(4) . .
Na4 O14 C29 C27 -38.6(5) 6_546 .
Na2 O14 C29 C27 148.6(3) . .
Na4 O14 C29 Na1 104.5(2) 6_546 .
Na2 O14 C29 Na1 -68.36(17) . .
Na4 O14 C29 Na2 172.8(4) 6_546 .
Er1 O13 C29 O14 -177.5(2) . .
Na1 O13 C29 O14 -49.9(4) . .
Er1 O13 C29 C27 -0.3(4) . .
Na1 O13 C29 C27 127.3(3) . .
Er1 O13 C29 Na1 -127.6(3) . .
Er1 O13 C29 Na2 158.88(17) . .
Na1 O13 C29 Na2 -73.50(13) . .
N3 C27 C29 O14 -150.4(3) . .
N3 C27 C29 O13 32.3(4) . .
N3 C27 C29 Na1 86.8(3) . .
N3 C27 C29 Na2 -101.0(4) . .
O6W Na1 C29 O14 45.5(5) . .
O1W Na1 C29 O14 -156.8(7) . .
O13 Na1 C29 O14 140.7(3) . .
O2W Na1 C29 O14 -31.9(2) . .
O2 Na1 C29 O14 -169.1(2) . .
Na3 Na1 C29 O14 -55.5(2) 6_546 .
Na2 Na1 C29 O14 43.02(17) . .
Er1 Na1 C29 O14 170.5(2) . .
O6W Na1 C29 O13 -95.2(5) . .
O1W Na1 C29 O13 62.4(8) . .
O2W Na1 C29 O13 -172.6(2) . .
O2 Na1 C29 O13 50.1(2) . .
Na3 Na1 C29 O13 163.8(2) 6_546 .
Na2 Na1 C29 O13 -97.7(2) . .
Er1 Na1 C29 O13 29.73(18) . .
O6W Na1 C29 C27 178.6(6) . .
O1W Na1 C29 C27 -23.8(9) . .
O13 Na1 C29 C27 -86.2(3) . .
O2W Na1 C29 C27 101.2(3) . .
O2 Na1 C29 C27 -36.0(3) . .
Na3 Na1 C29 C27 77.6(3) 6_546 .
Na2 Na1 C29 C27 176.1(3) . .
Er1 Na1 C29 C27 -56.5(3) . .
O6W Na1 C29 Na2 2.5(5) . .
O1W Na1 C29 Na2 160.1(7) . .
O13 Na1 C29 Na2 97.7(2) . .
O2W Na1 C29 Na2 -74.94(13) . .
O2 Na1 C29 Na2 147.85(9) . .
Na3 Na1 C29 Na2 -98.48(11) 6_546 .
Er1 Na1 C29 Na2 127.44(8) . .
O6W Na2 C29 O14 31(3) 2 .
O6W Na2 C29 O14 -108.0(6) . .
O14 Na2 C29 O14 102.9(3) 2 .
O7 Na2 C29 O14 -179.8(2) . .
O7 Na2 C29 O14 -35.1(2) 2 .
C29 Na2 C29 O14 81.5(2) 2 .
Na1 Na2 C29 O14 73.6(3) 2 .
Na1 Na2 C29 O14 -105.4(3) . .
Na4 Na2 C29 O14 -3.9(2) 6_546 .
Na4 Na2 C29 O14 134.8(2) 5_545 .
O6W Na2 C29 O13 -176(2) 2 .
O6W Na2 C29 O13 44.1(6) . .
O14 Na2 C29 O13 -105.05(19) 2 .
O14 Na2 C29 O13 152.1(4) . .
O7 Na2 C29 O13 -27.7(2) . .
O7 Na2 C29 O13 116.93(19) 2 .
C29 Na2 C29 O13 -126.4(2) 2 .
Na1 Na2 C29 O13 -134.27(16) 2 .
Na1 Na2 C29 O13 46.72(16) . .
Na4 Na2 C29 O13 148.1(2) 6_546 .
Na4 Na2 C29 O13 -73.07(18) 5_545 .
O6W Na2 C29 C27 -37(3) 2 .
O6W Na2 C29 C27 -176.9(7) . .
O14 Na2 C29 C27 34.0(4) 2 .
O14 Na2 C29 C27 -68.9(5) . .
O7 Na2 C29 C27 111.3(4) . .
O7 Na2 C29 C27 -104.0(4) 2 .
C29 Na2 C29 C27 12.6(4) 2 .
Na1 Na2 C29 C27 4.8(5) 2 .
Na1 Na2 C29 C27 -174.3(5) . .
Na4 Na2 C29 C27 -72.8(4) 6_546 .
Na4 Na2 C29 C27 66.0(4) 5_545 .
O6W Na2 C29 Na1 137(2) 2 .
O6W Na2 C29 Na1 -2.6(5) . .
O14 Na2 C29 Na1 -151.77(9) 2 .
O14 Na2 C29 Na1 105.4(3) . .
O7 Na2 C29 Na1 -74.45(11) . .
O7 Na2 C29 Na1 70.22(9) 2 .
C29 Na2 C29 Na1 -173.16(11) 2 .
Na1 Na2 C29 Na1 179.02(2) 2 .
Na4 Na2 C29 Na1 101.43(8) 6_546 .
Na4 Na2 C29 Na1 -119.78(6) 5_545 .
Er1 O12 C28 O11 -139.7(3) . .
Er1 O12 C28 C26 38.8(3) . .
N3 C26 C28 O11 -178.7(3) . .
N3 C26 C28 O12 2.7(4) . .
O6W Na1 O1W Na3 -92.3(5) . 6_546
O13 Na1 O1W Na3 157.8(2) . 6_546
O2W Na1 O1W Na3 -14.58(14) . 6_546
O2 Na1 O1W Na3 122.80(10) . 6_546
C29 Na1 O1W Na3 110.5(7) . 6_546
Na2 Na1 O1W Na3 -92.16(13) . 6_546
Er1 Na1 O1W Na3 140.39(8) . 6_546
O6W Na1 O2W Na3 115.1(5) . 6_546
O1W Na1 O2W Na3 13.70(13) . 6_546
O13 Na1 O2W Na3 -162.22(11) . 6_546
O2 Na1 O2W Na3 -70.1(2) . 6_546
C29 Na1 O2W Na3 -158.95(12) . 6_546
Na2 Na1 O2W Na3 148.87(13) . 6_546
Er1 Na1 O2W Na3 -127.82(13) . 6_546
O6W Na2 O6W Na1 -168.3(12) 2 .
O14 Na2 O6W Na1 74.2(13) 2 .
O14 Na2 O6W Na1 -16.8(8) . .
O7 Na2 O6W Na1 122.5(9) . .
O7 Na2 O6W Na1 -97.7(8) 2 .
C29 Na2 O6W Na1 53(3) 2 .
C29 Na2 O6W Na1 3.5(7) . .
Na1 Na2 O6W Na1 -178.1(2) 2 .
Na4 Na2 O6W Na1 -48.3(8) 6_546 .
Na4 Na2 O6W Na1 84.7(8) 5_545 .
O1W Na1 O6W Na2 179.8(7) . .
O13 Na1 O6W Na2 -27.0(8) . .
O2W Na1 O6W Na2 90.8(8) . .
O2 Na1 O6W Na2 -83.1(9) . .
C29 Na1 O6W Na2 -3.6(8) . .
Na3 Na1 O6W Na2 134.2(7) 6_546 .
Er1 Na1 O6W Na2 -52.3(9) . .
